data_4065919
loop_
_publ_author_name
'C\'ampora, Juan'
'Palma, Pilar'
'P\'erez, Carmen M.'
'Rodr\'iguez-Delgado, Antonio'
'\'Alvarez, Eleuterio'
'Guti\'errez-Puebla, Enrique'

_publ_section_title
;
 Synthesis and Reactions of Manganese(II) Dialkyl Complexes Containing
 Monodentate and Bidentate Nitrogen Ligands
;
_journal_issue 13
_journal_name_full Organometallics
_journal_page_first 2960
_journal_paper_doi 10.1021/om100190g
_journal_volume 29
_journal_year 2010
_chemical_formula_moiety '2(C32 H12 B F24), C30 H24 Mn N6'
_chemical_formula_sum 'C94 H48 B2 F48 Mn N6'
_chemical_formula_weight 2249.94
_chemical_name_systematic
; 
 ? 
;
_space_group_IT_number 14
_symmetry_cell_setting monoclinic
_symmetry_space_group_name_Hall '-P 2yn'
_symmetry_space_group_name_H-M 'P 1 21/n 1'
_atom_sites_solution_hydrogens geom
_atom_sites_solution_primary direct
_atom_sites_solution_secondary difmap
_audit_creation_method SHELXL-97
_cell_angle_alpha 90.00
_cell_angle_beta 92.438(2)
_cell_angle_gamma 90.00
_cell_formula_units_Z 4
_cell_length_a 13.3914(14)
_cell_length_b 52.058(5)
_cell_length_c 13.8225(14)
_cell_measurement_reflns_used 7845
_cell_measurement_temperature 100(2)
_cell_measurement_theta_max 25.57
_cell_measurement_theta_min 2.22
_cell_volume 9627.4(17)
_computing_cell_refinement 'SAINT+ v. 7.06 a (Bruker AXS, 2003)'
_computing_data_collection 'APEX-W2K-NT v. 1.0 (Bruker AXS, 2004)'
_computing_data_reduction 'SAINT+ v. 7.06 a (Bruker AXS, 2001)'
_computing_molecular_graphics 'XP, SHELXTL v. 6.10 (Bruker, 2000)'
_computing_publication_material 'XCIF, SHELXTL v. 6.12 (Bruker, 2001)'
_computing_structure_refinement 'SHELXL-97 (Sheldrick, 1997)'
_computing_structure_solution 'SHELXS-97 (Sheldrick, 1990)'
_diffrn_ambient_temperature 100(2)
_diffrn_detector_area_resol_mean 8.26
_diffrn_measured_fraction_theta_full 0.982
_diffrn_measured_fraction_theta_max 0.984
_diffrn_measurement_device_type 'Bruker-Nonius X8Apex2 CCD area detector'
_diffrn_measurement_method 'phi and omega scans with narrow frames'
_diffrn_radiation_monochromator graphite
_diffrn_radiation_source 'fine-focus sealed tube'
_diffrn_radiation_type MoK\a
_diffrn_radiation_wavelength 0.71073
_diffrn_reflns_av_R_equivalents 0.0341
_diffrn_reflns_av_sigmaI/netI 0.0523
_diffrn_reflns_limit_h_max 17
_diffrn_reflns_limit_h_min -13
_diffrn_reflns_limit_k_max 67
_diffrn_reflns_limit_k_min -70
_diffrn_reflns_limit_l_max 18
_diffrn_reflns_limit_l_min -17
_diffrn_reflns_number 61995
_diffrn_reflns_theta_full 27.50
_diffrn_reflns_theta_max 27.50
_diffrn_reflns_theta_min 2.11
_diffrn_standards_number 'no decay'
_exptl_absorpt_coefficient_mu 0.280
_exptl_absorpt_correction_T_max 0.9436
_exptl_absorpt_correction_T_min 0.9158
_exptl_absorpt_correction_type multi-scan
_exptl_absorpt_process_details
; 
 SADABS v. 2.03: Area-Detector Absorption Correction.
 (1997-2001) Bruker-AXS within SAINT+ package, v. 6.04
;
_exptl_crystal_colour orange
_exptl_crystal_density_diffrn 1.552
_exptl_crystal_density_method 'not measured'
_exptl_crystal_description prism
_exptl_crystal_F_000 4484
_exptl_crystal_size_max 0.32
_exptl_crystal_size_mid 0.29
_exptl_crystal_size_min 0.21
_refine_diff_density_max 1.298
_refine_diff_density_min -1.020
_refine_diff_density_rms 0.086
_refine_ls_extinction_method none
_refine_ls_goodness_of_fit_ref 1.036
_refine_ls_hydrogen_treatment constr
_refine_ls_matrix_type fullcycle
_refine_ls_number_parameters 1424
_refine_ls_number_reflns 22118
_refine_ls_number_restraints 0
_refine_ls_restrained_S_all 1.050
_refine_ls_R_factor_all 0.1283
_refine_ls_R_factor_gt 0.0916
_refine_ls_shift/su_max 0.001
_refine_ls_shift/su_mean 0.000
_refine_ls_structure_factor_coef Fsqd
_refine_ls_weighting_details 'calc w=1/[\s^2^(Fo^2^)+(0.0832P)^2^+31.0559P] where P=(Fo^2^+2Fc^2^)/3'
_refine_ls_weighting_scheme calc
_refine_ls_wR_factor_gt 0.2128
_refine_ls_wR_factor_ref 0.2296
_reflns_number_gt 15051
_reflns_number_total 22118
_reflns_threshold_expression >2sigma(I)
_cod_data_source_file om100190g_si_001.cif
_cod_data_source_block 13
_cod_depositor_comments
;
The following automatic conversions were performed:

'_symmetry_cell_setting' value 'Monoclinic' changed to 'monoclinic'
according to /home/saulius/struct/CIF-dictionaries/cif_core.dic
dictionary named 'cif_core.dic' version 2.4.1 from 2010-06-29.

Automatic conversion script
Id: cif_fix_values 1715 2011-07-08 13:25:40Z adriana 
;
_cod_original_sg_symbol_H-M P2(1)/n
_cod_database_code 4065919

loop_
_symmetry_equiv_pos_as_xyz
'x, y, z'
'-x+1/2, y+1/2, -z+1/2'
'-x, -y, -z'
'x-1/2, -y-1/2, z-1/2'

loop_
_atom_site_label
_atom_site_type_symbol
_atom_site_fract_x
_atom_site_fract_y
_atom_site_fract_z
_atom_site_U_iso_or_equiv
_atom_site_adp_type
_atom_site_occupancy
_atom_site_symmetry_multiplicity
_atom_site_calc_flag
_atom_site_refinement_flags
_atom_site_disorder_assembly
_atom_site_disorder_group
Mn1 Mn 0.47566(5) 0.127606(12) 0.62660(4) 0.02613(13) Uani 1 1 d . . .
N1 N 0.5399(3) 0.11877(7) 0.4827(2) 0.0307(8) Uani 1 1 d . . .
N2 N 0.3539(3) 0.10752(6) 0.5379(2) 0.0297(7) Uani 1 1 d . . .
N3 N 0.5296(3) 0.09113(7) 0.6980(2) 0.0290(7) Uani 1 1 d . . .
N4 N 0.3939(3) 0.12373(6) 0.7638(2) 0.0254(7) Uani 1 1 d . . .
N5 N 0.5951(3) 0.15476(7) 0.6829(2) 0.0322(8) Uani 1 1 d . . .
N6 N 0.4264(3) 0.16698(7) 0.5825(3) 0.0329(8) Uani 1 1 d . . .
C1 C 0.4795(3) 0.10600(8) 0.4173(3) 0.0328(9) Uani 1 1 d . . .
C2 C 0.5139(4) 0.09965(12) 0.3273(3) 0.0516(14) Uani 1 1 d . . .
H2 H 0.4727 0.0900 0.2830 0.062 Uiso 1 1 d R . .
C3 C 0.6061(5) 0.10720(15) 0.3025(4) 0.071(2) Uani 1 1 d . . .
H3 H 0.6286 0.1033 0.2399 0.085 Uiso 1 1 d R . .
C4 C 0.6681(4) 0.12074(14) 0.3681(4) 0.0620(18) Uani 1 1 d . . .
H4 H 0.7329 0.1262 0.3516 0.074 Uiso 1 1 d R . .
C5 C 0.6317(4) 0.12591(10) 0.4583(4) 0.0435(11) Uani 1 1 d . . .
H5 H 0.6732 0.1348 0.5045 0.052 Uiso 1 1 d R . .
C6 C 0.3770(3) 0.10029(8) 0.4470(3) 0.0311(9) Uani 1 1 d . . .
C7 C 0.3054(4) 0.08892(9) 0.3847(3) 0.0427(11) Uani 1 1 d . . .
H7 H 0.3222 0.0840 0.3212 0.051 Uiso 1 1 d R . .
C8 C 0.2092(4) 0.08475(9) 0.4158(4) 0.0446(12) Uani 1 1 d . . .
H8 H 0.1592 0.0775 0.3734 0.054 Uiso 1 1 d R . .
C9 C 0.1880(4) 0.09138(9) 0.5087(4) 0.0391(10) Uani 1 1 d . . .
H9 H 0.1237 0.0882 0.5326 0.047 Uiso 1 1 d R . .
C10 C 0.2620(3) 0.10281(9) 0.5673(3) 0.0348(10) Uani 1 1 d . . .
H10 H 0.2466 0.1075 0.6313 0.042 Uiso 1 1 d R . .
C11 C 0.4830(3) 0.08366(7) 0.7779(3) 0.0252(8) Uani 1 1 d . . .
C12 C 0.5014(3) 0.05998(8) 0.8199(3) 0.0339(9) Uani 1 1 d . . .
H12 H 0.4684 0.0550 0.8765 0.041 Uiso 1 1 d R . .
C13 C 0.5686(4) 0.04353(9) 0.7784(4) 0.0399(11) Uani 1 1 d . . .
H13 H 0.5817 0.0271 0.8061 0.048 Uiso 1 1 d R . .
C14 C 0.6162(4) 0.05103(9) 0.6970(4) 0.0420(11) Uani 1 1 d . . .
H14 H 0.6626 0.0400 0.6677 0.050 Uiso 1 1 d R . .
C15 C 0.5951(4) 0.07497(9) 0.6588(3) 0.0396(11) Uani 1 1 d . . .
H15 H 0.6279 0.0803 0.6026 0.047 Uiso 1 1 d R . .
C16 C 0.4109(3) 0.10241(7) 0.8168(3) 0.0246(8) Uani 1 1 d . . .
C17 C 0.3622(3) 0.09822(8) 0.9027(3) 0.0327(9) Uani 1 1 d . . .
H17 H 0.3758 0.0832 0.9401 0.039 Uiso 1 1 d R . .
C18 C 0.2935(4) 0.11624(9) 0.9329(3) 0.0372(10) Uani 1 1 d . . .
H18 H 0.2591 0.1135 0.9906 0.045 Uiso 1 1 d R . .
C19 C 0.2757(3) 0.13808(8) 0.8785(3) 0.0309(9) Uani 1 1 d . . .
H19 H 0.2295 0.1507 0.8981 0.037 Uiso 1 1 d R . .
C20 C 0.3272(3) 0.14104(8) 0.7947(3) 0.0297(9) Uani 1 1 d . . .
H20 H 0.3151 0.1560 0.7569 0.036 Uiso 1 1 d R . .
C21 C 0.5763(3) 0.18020(8) 0.6698(3) 0.0335(9) Uani 1 1 d . . .
C22 C 0.6386(4) 0.19884(10) 0.7117(4) 0.0448(11) Uani 1 1 d . . .
H22 H 0.6253 0.2166 0.7012 0.054 Uiso 1 1 d R . .
C23 C 0.7193(4) 0.19121(11) 0.7682(4) 0.0521(13) Uani 1 1 d . . .
H23 H 0.7615 0.2038 0.7983 0.063 Uiso 1 1 d R . .
C24 C 0.7404(4) 0.16574(12) 0.7823(4) 0.0506(13) Uani 1 1 d . . .
H24 H 0.7970 0.1604 0.8209 0.061 Uiso 1 1 d R . .
C25 C 0.6753(3) 0.14785(10) 0.7377(3) 0.0397(11) Uani 1 1 d . . .
H25 H 0.6887 0.1301 0.7468 0.048 Uiso 1 1 d R . .
C26 C 0.4868(3) 0.18691(8) 0.6094(3) 0.0326(9) Uani 1 1 d . . .
C27 C 0.4631(4) 0.21194(9) 0.5791(3) 0.0405(11) Uani 1 1 d . . .
H27 H 0.5055 0.2259 0.5978 0.049 Uiso 1 1 d R . .
C28 C 0.3779(4) 0.21624(10) 0.5218(4) 0.0491(13) Uani 1 1 d . . .
H28 H 0.3605 0.2332 0.5022 0.059 Uiso 1 1 d R . .
C29 C 0.3189(4) 0.19610(10) 0.4935(4) 0.0457(12) Uani 1 1 d . . .
H29 H 0.2611 0.1987 0.4525 0.055 Uiso 1 1 d R . .
C30 C 0.3450(4) 0.17187(10) 0.5256(4) 0.0419(11) Uani 1 1 d . . .
H30 H 0.3031 0.1579 0.5064 0.050 Uiso 1 1 d R . .
B1 B 0.9030(3) 0.05251(8) 0.2440(3) 0.0198(8) Uani 1 1 d . . .
C31 C 0.9070(3) 0.07808(7) 0.3142(3) 0.0205(7) Uani 1 1 d . . .
C32 C 0.8903(3) 0.07727(7) 0.4132(3) 0.0216(7) Uani 1 1 d . . .
H32 H 0.8694 0.0616 0.4410 0.026 Uiso 1 1 d R . .
C33 C 0.9035(3) 0.09883(7) 0.4726(3) 0.0242(8) Uani 1 1 d . . .
C34 C 0.9354(3) 0.12201(8) 0.4355(3) 0.0285(9) Uani 1 1 d . . .
H34 H 0.9445 0.1367 0.4758 0.034 Uiso 1 1 d R . .
C35 C 0.9537(3) 0.12313(7) 0.3366(3) 0.0272(8) Uani 1 1 d . . .
C36 C 0.9395(3) 0.10167(7) 0.2780(3) 0.0236(8) Uani 1 1 d . . .
H36 H 0.9522 0.1030 0.2111 0.028 Uiso 1 1 d R . .
C37 C 0.8861(3) 0.09717(8) 0.5788(3) 0.0312(9) Uani 1 1 d . . .
C38 C 0.9846(4) 0.14807(9) 0.2928(4) 0.0441(12) Uani 1 1 d . . .
C39 C 0.8630(3) 0.05956(7) 0.1330(3) 0.0206(7) Uani 1 1 d . . .
C40 C 0.8895(3) 0.04472(7) 0.0527(3) 0.0246(8) Uani 1 1 d . . .
H40 H 0.9370 0.0313 0.0618 0.030 Uiso 1 1 d R . .
C41 C 0.8473(3) 0.04931(8) -0.0400(3) 0.0280(8) Uani 1 1 d . A .
C42 C 0.7764(3) 0.06835(8) -0.0561(3) 0.0262(8) Uani 1 1 d . . .
H42 H 0.7476 0.0713 -0.1191 0.031 Uiso 1 1 d R . .
C43 C 0.7485(3) 0.08292(7) 0.0214(3) 0.0239(8) Uani 1 1 d . . .
C44 C 0.7916(3) 0.07869(7) 0.1146(3) 0.0217(7) Uani 1 1 d . . .
H44 H 0.7715 0.0892 0.1667 0.026 Uiso 1 1 d R . .
C46 C 0.6692(3) 0.10315(8) 0.0092(3) 0.0325(9) Uani 1 1 d . . .
C47 C 0.8238(3) 0.03059(7) 0.2779(3) 0.0216(7) Uani 1 1 d . . .
C48 C 0.8396(3) 0.00438(7) 0.2586(3) 0.0259(8) Uani 1 1 d . . .
H48 H 0.9008 -0.0007 0.2320 0.031 Uiso 1 1 d R . .
C49 C 0.7687(3) -0.01420(8) 0.2772(3) 0.0322(9) Uani 1 1 d . . .
C50 C 0.6780(4) -0.00761(9) 0.3153(3) 0.0352(10) Uani 1 1 d . . .
H50 H 0.6295 -0.0204 0.3281 0.042 Uiso 1 1 d R . .
C51 C 0.6600(3) 0.01805(8) 0.3341(3) 0.0308(9) Uani 1 1 d . . .
C52 C 0.7315(3) 0.03661(7) 0.3161(3) 0.0252(8) Uani 1 1 d . . .
H52 H 0.7172 0.0540 0.3303 0.030 Uiso 1 1 d R . .
C53 C 0.7923(5) -0.04176(9) 0.2556(4) 0.0502(14) Uani 1 1 d . . .
C54 C 0.5625(4) 0.02612(10) 0.3738(4) 0.0434(12) Uani 1 1 d . . .
C55 C 1.0187(3) 0.04223(7) 0.2505(3) 0.0210(7) Uani 1 1 d . . .
C56 C 1.0907(3) 0.05008(7) 0.1867(3) 0.0238(8) Uani 1 1 d . . .
H56 H 1.0708 0.0606 0.1331 0.029 Uiso 1 1 d R . .
C57 C 1.1914(3) 0.04299(8) 0.1991(3) 0.0282(8) Uani 1 1 d . B .
C58 C 1.2231(3) 0.02798(8) 0.2770(3) 0.0274(8) Uani 1 1 d . . .
H58 H 1.2913 0.0231 0.2858 0.033 Uiso 1 1 d R . .
C59 C 1.1535(3) 0.02019(7) 0.3416(3) 0.0250(8) Uani 1 1 d . . .
C60 C 1.0535(3) 0.02703(7) 0.3289(3) 0.0225(7) Uani 1 1 d . . .
H60 H 1.0073 0.0213 0.3745 0.027 Uiso 1 1 d R . .
C62 C 1.1838(3) 0.00405(9) 0.4280(3) 0.0378(10) Uani 1 1 d . . .
F1 F 0.9696(2) 0.09507(8) 0.6331(2) 0.0688(10) Uani 1 1 d . . .
F2 F 0.8275(3) 0.07788(7) 0.6019(2) 0.0743(12) Uani 1 1 d . . .
F3 F 0.8425(3) 0.11819(6) 0.6130(2) 0.0647(10) Uani 1 1 d . . .
F4 F 1.0385(3) 0.16261(7) 0.3518(3) 0.0810(13) Uani 1 1 d . . .
F5 F 0.9054(3) 0.16219(7) 0.2630(4) 0.0918(14) Uani 1 1 d . . .
F6 F 1.0355(3) 0.14498(6) 0.2129(3) 0.0783(13) Uani 1 1 d . . .
C45 C 0.8779(3) 0.03318(6) -0.12347(17) 0.0437(12) Uani 1 1 d GD . .
F7A F 0.8064(5) 0.0263(2) -0.1816(8) 0.112(5) Uani 0.58(3) 1 d PGDU A 1
F8A F 0.9233(10) 0.01146(17) -0.0973(3) 0.104(4) Uani 0.58(3) 1 d PGDU A 1
F9A F 0.9332(13) 0.04585(14) -0.1836(8) 0.165(7) Uani 0.58(3) 1 d PGDU A 1
F7B F 0.7965(3) 0.0200(2) -0.1593(10) 0.107(6) Uani 0.42(3) 1 d PGDU A 2
F8B F 0.9491(6) 0.0184(2) -0.1077(5) 0.099(6) Uani 0.42(3) 1 d PGDU A 2
F9B F 0.8954(15) 0.04724(8) -0.1983(5) 0.108(6) Uani 0.42(3) 1 d PGDU A 2
F10 F 0.6535(2) 0.11025(5) -0.08365(18) 0.0456(7) Uani 1 1 d . . .
F11 F 0.6882(2) 0.12417(5) 0.0607(2) 0.0504(8) Uani 1 1 d . . .
F12 F 0.5798(2) 0.09472(6) 0.0382(3) 0.0576(8) Uani 1 1 d . . .
F13 F 0.7226(3) -0.05790(6) 0.2879(3) 0.0793(12) Uani 1 1 d . . .
F14 F 0.8766(2) -0.04967(5) 0.2992(3) 0.0633(9) Uani 1 1 d . . .
F15 F 0.7981(5) -0.04612(7) 0.1629(3) 0.124(2) Uani 1 1 d . . .
F16 F 0.5051(3) 0.00628(8) 0.3979(3) 0.0869(13) Uani 1 1 d . . .
F17 F 0.5065(2) 0.03971(8) 0.3090(2) 0.0697(10) Uani 1 1 d . . .
F18 F 0.5725(2) 0.04115(7) 0.4509(2) 0.0568(8) Uani 1 1 d . . .
C61 C 1.2648(2) 0.05189(7) 0.12839(18) 0.0400(11) Uani 1 1 d GD . .
F19A F 1.2907(6) 0.07635(9) 0.1477(5) 0.089(3) Uani 0.50 1 d PGDU B 1
F20A F 1.2306(4) 0.04655(15) 0.0342(2) 0.070(3) Uani 0.50 1 d PGDU B 1
F21A F 1.3496(4) 0.03568(13) 0.1269(5) 0.107(4) Uani 0.50 1 d PGDU B 1
F19B F 1.2417(5) 0.07403(9) 0.0809(5) 0.149(6) Uani 0.50 1 d PGDU B 2
F20B F 1.2880(5) 0.03302(9) 0.0628(4) 0.130(5) Uani 0.50 1 d PGDU B 2
F21B F 1.3465(3) 0.06073(16) 0.1636(3) 0.085(3) Uani 0.50 1 d PGDU B 2
F22 F 1.1440(3) 0.01125(8) 0.5078(2) 0.0716(11) Uani 1 1 d . . .
F23 F 1.2819(2) 0.00245(9) 0.4430(3) 0.0801(13) Uani 1 1 d . . .
F24 F 1.1565(4) -0.02050(7) 0.4161(3) 0.0962(15) Uani 1 1 d . . .
B2 B 0.1223(4) 0.21186(9) 1.0017(3) 0.0269(9) Uani 1 1 d . . .
C63 C 0.2289(3) 0.19848(8) 1.0351(3) 0.0268(8) Uani 1 1 d . . .
C64 C 0.3142(3) 0.20048(8) 0.9800(3) 0.0295(9) Uani 1 1 d . . .
H64 H 0.3140 0.2124 0.9280 0.035 Uiso 1 1 d R . .
C65 C 0.3990(3) 0.18559(9) 0.9988(3) 0.0342(10) Uani 1 1 d . . .
C66 C 0.4036(4) 0.16843(9) 1.0746(4) 0.0415(11) Uani 1 1 d . . .
H66 H 0.4617 0.1583 1.0877 0.050 Uiso 1 1 d R . .
C68 C 0.2355(3) 0.18074(8) 1.1114(3) 0.0314(9) Uani 1 1 d . . .
H68 H 0.1797 0.1785 1.1507 0.038 Uiso 1 1 d R . .
C69 C 0.4858(4) 0.18738(11) 0.9345(4) 0.0449(12) Uani 1 1 d . . .
C71 C 0.0766(3) 0.19059(8) 0.9237(3) 0.0300(9) Uani 1 1 d . . .
C72 C 0.0911(3) 0.19192(9) 0.8237(3) 0.0314(9) Uani 1 1 d . . .
H72 H 0.1212 0.2068 0.7980 0.038 Uiso 1 1 d R . .
C73 C 0.0626(3) 0.17202(9) 0.7614(3) 0.0359(10) Uani 1 1 d . . .
C74 C 0.0203(4) 0.14987(10) 0.7957(4) 0.0434(12) Uani 1 1 d . . .
H74 H 0.0015 0.1362 0.7530 0.052 Uiso 1 1 d R . .
C75 C 0.0059(4) 0.14799(10) 0.8944(4) 0.0421(11) Uani 1 1 d . D .
C76 C 0.0329(3) 0.16820(9) 0.9566(3) 0.0351(10) Uani 1 1 d . . .
H76 H 0.0210 0.1666 1.0236 0.042 Uiso 1 1 d R . .
C77 C 0.0791(4) 0.17385(11) 0.6543(4) 0.0469(13) Uani 1 1 d . . .
C78 C -0.0373(5) 0.12429(11) 0.9349(5) 0.0598(16) Uani 1 1 d D . .
C79 C 0.0490(3) 0.21653(8) 1.0915(3) 0.0291(9) Uani 1 1 d . . .
C80 C 0.0851(3) 0.22347(8) 1.1850(3) 0.0303(9) Uani 1 1 d . . .
H80 H 0.1553 0.2241 1.1985 0.036 Uiso 1 1 d R . .
C81 C 0.0205(3) 0.22950(8) 1.2586(3) 0.0313(9) Uani 1 1 d . . .
C82 C -0.0811(4) 0.22940(9) 1.2426(3) 0.0377(10) Uani 1 1 d . . .
H82 H -0.1243 0.2336 1.2930 0.045 Uiso 1 1 d R . .
C83 C -0.1192(3) 0.22304(9) 1.1514(3) 0.0364(10) Uani 1 1 d . . .
C84 C -0.0553(3) 0.21658(8) 1.0786(3) 0.0322(9) Uani 1 1 d . . .
H84 H -0.0838 0.2120 1.0169 0.039 Uiso 1 1 d R . .
C85 C 0.0647(4) 0.23539(9) 1.3580(3) 0.0388(10) Uani 1 1 d . . .
C86 C -0.2306(4) 0.22282(11) 1.1323(4) 0.0499(13) Uani 1 1 d . . .
C87 C 0.1368(3) 0.24062(8) 0.9543(3) 0.0317(9) Uani 1 1 d . . .
C88 C 0.2127(4) 0.25724(8) 0.9900(3) 0.0365(10) Uani 1 1 d . . .
H88 H 0.2611 0.2508 1.0361 0.044 Uiso 1 1 d R . .
C89 C 0.2196(4) 0.28270(9) 0.9602(4) 0.0420(11) Uani 1 1 d . . .
C90 C 0.1518(4) 0.29186(10) 0.8916(4) 0.0474(12) Uani 1 1 d . . .
H90 H 0.1572 0.3091 0.8701 0.057 Uiso 1 1 d R . .
C91 C 0.0771(4) 0.27687(10) 0.8539(3) 0.0451(12) Uani 1 1 d . E .
C92 C 0.0685(4) 0.25080(10) 0.8863(3) 0.0413(11) Uani 1 1 d . . .
H92 H 0.0154 0.2404 0.8608 0.050 Uiso 1 1 d R . .
C93 C 0.3019(4) 0.29934(9) 0.9992(4) 0.0461(12) Uani 1 1 d . . .
F25 F 0.5633(2) 0.20038(7) 0.9750(2) 0.0563(8) Uani 1 1 d . . .
F26 F 0.4640(2) 0.19885(7) 0.8498(2) 0.0606(9) Uani 1 1 d . . .
F27 F 0.5221(3) 0.16396(7) 0.9122(3) 0.0718(10) Uani 1 1 d . . .
C70 C 0.3204(3) 0.14751(6) 1.2127(2) 0.0626(16) Uani 1 1 d GD . .
F28A F 0.4054(3) 0.13969(15) 1.2405(5) 0.177(5) Uani 0.807(10) 1 d PGDU C 1
F29A F 0.2674(6) 0.12759(8) 1.1912(3) 0.126(4) Uani 0.807(10) 1 d PGDU C 1
F30A F 0.2834(5) 0.15605(8) 1.2908(3) 0.085(2) Uani 0.807(10) 1 d PGDU C 1
F28B F 0.3666(7) 0.12444(11) 1.1817(4) 0.084(8) Uani 0.193(10) 1 d PGDU C 2
F29B F 0.2241(3) 0.13877(12) 1.2415(4) 0.127(10) Uani 0.193(10) 1 d PGDU C 2
F30B F 0.3766(4) 0.15200(12) 1.2866(4) 0.102(9) Uani 0.193(10) 1 d PGDU C 2
F31 F 0.1414(3) 0.15537(10) 0.6253(2) 0.0985(16) Uani 1 1 d . . .
F32 F 0.1141(4) 0.19604(9) 0.6267(2) 0.0999(17) Uani 1 1 d . . .
F33 F -0.0043(3) 0.16947(7) 0.6016(2) 0.0640(9) Uani 1 1 d . . .
C67 C 0.3211(3) 0.16636(8) 1.1313(3) 0.0413(11) Uani 1 1 d G C .
F34A F -0.0715(3) 0.10771(9) 0.8735(3) 0.141(6) Uani 0.50 1 d PGDU D 1
F35A F -0.1087(3) 0.12965(9) 0.9999(3) 0.093(4) Uani 0.50 1 d PGDU D 1
F36A F 0.0329(3) 0.11096(5) 0.9923(3) 0.128(5) Uani 0.50 1 d PGDU D 1
F34B F -0.1014(3) 0.11329(9) 0.8690(3) 0.100(4) Uani 0.50 1 d PGDU D 2
F35B F -0.0830(3) 0.12617(9) 1.0133(3) 0.117(5) Uani 0.50 1 d PGDU D 2
F36B F 0.0277(3) 0.10766(6) 0.9565(3) 0.155(6) Uani 0.50 1 d PGDU D 2
F37 F -0.0006(3) 0.24651(6) 1.4159(2) 0.0602(9) Uani 1 1 d . . .
F38 F 0.1446(3) 0.25105(6) 1.3560(2) 0.0565(8) Uani 1 1 d . . .
F39 F 0.0960(3) 0.21441(6) 1.4044(2) 0.0519(8) Uani 1 1 d . . .
F40 F -0.2762(2) 0.24172(8) 1.1814(3) 0.0754(11) Uani 1 1 d . . .
F41 F -0.2711(2) 0.20095(7) 1.1615(3) 0.0704(10) Uani 1 1 d . . .
F42 F -0.2565(2) 0.22617(8) 1.0390(2) 0.0675(10) Uani 1 1 d . . .
F43 F 0.3723(3) 0.30360(8) 0.9372(3) 0.0776(12) Uani 1 1 d . . .
F44 F 0.3488(3) 0.29020(7) 1.0805(3) 0.0705(10) Uani 1 1 d . . .
F45 F 0.2682(3) 0.32269(6) 1.0255(3) 0.0680(10) Uani 1 1 d . . .
C94 C 0.0033(3) 0.28553(8) 0.7784(3) 0.0673(18) Uani 1 1 d GD . .
F46A F 0.0316(10) 0.30893(19) 0.7442(11) 0.108(6) Uani 0.40(3) 1 d PGDU E 1
F47A F -0.0876(4) 0.2876(3) 0.8019(3) 0.075(4) Uani 0.40(3) 1 d PGDU E 1
F48A F 0.0036(7) 0.2701(2) 0.6936(4) 0.092(5) Uani 0.40(3) 1 d PGDU E 1
F46B F -0.0095(12) 0.31197(8) 0.7844(11) 0.123(5) Uani 0.60(3) 1 d PGDU E 2
F47B F -0.0951(3) 0.2768(3) 0.7939(5) 0.072(3) Uani 0.60(3) 1 d PGDU E 2
F48B F 0.0190(4) 0.2804(3) 0.6916(3) 0.070(3) Uani 0.60(3) 1 d PGDU E 2

loop_
_atom_site_aniso_label
_atom_site_aniso_U_11
_atom_site_aniso_U_22
_atom_site_aniso_U_33
_atom_site_aniso_U_23
_atom_site_aniso_U_13
_atom_site_aniso_U_12
Mn1 0.0284(3) 0.0293(3) 0.0209(3) 0.0020(2) 0.0018(2) 0.0007(2)
N1 0.0339(19) 0.0337(18) 0.0246(17) 0.0050(14) 0.0040(15) 0.0063(15)
N2 0.036(2) 0.0292(17) 0.0240(17) 0.0014(13) 0.0004(15) -0.0031(14)
N3 0.0299(18) 0.0326(18) 0.0245(17) -0.0004(14) 0.0025(14) 0.0058(14)
N4 0.0288(17) 0.0269(16) 0.0203(16) -0.0013(13) -0.0022(13) -0.0027(13)
N5 0.0302(19) 0.046(2) 0.0205(17) 0.0018(15) 0.0011(14) -0.0033(16)
N6 0.038(2) 0.0334(19) 0.0280(18) 0.0049(14) 0.0036(16) 0.0042(15)
C1 0.037(2) 0.035(2) 0.027(2) 0.0054(17) 0.0017(18) 0.0120(18)
C2 0.044(3) 0.083(4) 0.028(2) -0.003(2) 0.002(2) 0.032(3)
C3 0.056(4) 0.137(6) 0.019(2) 0.006(3) 0.006(2) 0.049(4)
C4 0.029(3) 0.116(5) 0.041(3) 0.028(3) 0.012(2) 0.021(3)
C5 0.031(2) 0.058(3) 0.041(3) 0.012(2) 0.008(2) 0.008(2)
C6 0.043(2) 0.0231(19) 0.026(2) 0.0038(16) -0.0007(18) 0.0065(17)
C7 0.059(3) 0.042(3) 0.027(2) -0.0105(19) -0.005(2) 0.000(2)
C8 0.055(3) 0.038(3) 0.040(3) -0.006(2) -0.014(2) -0.010(2)
C9 0.035(2) 0.037(2) 0.046(3) 0.001(2) -0.002(2) -0.0055(19)
C10 0.032(2) 0.042(2) 0.031(2) 0.0005(18) 0.0009(18) -0.0056(19)
C11 0.027(2) 0.0265(19) 0.0219(19) -0.0019(15) -0.0036(16) -0.0012(15)
C12 0.032(2) 0.034(2) 0.035(2) 0.0015(18) -0.0034(19) -0.0037(18)
C13 0.042(3) 0.029(2) 0.048(3) 0.0044(19) -0.008(2) 0.0031(19)
C14 0.045(3) 0.041(3) 0.039(3) -0.003(2) -0.001(2) 0.016(2)
C15 0.041(3) 0.049(3) 0.029(2) -0.0013(19) 0.0021(19) 0.015(2)
C16 0.026(2) 0.0267(19) 0.0207(18) -0.0030(15) -0.0042(15) -0.0056(15)
C17 0.039(2) 0.033(2) 0.026(2) 0.0049(17) 0.0035(18) -0.0037(18)
C18 0.043(3) 0.042(2) 0.027(2) -0.0045(18) 0.0091(19) -0.005(2)
C19 0.030(2) 0.034(2) 0.029(2) -0.0117(17) 0.0021(17) -0.0037(17)
C20 0.034(2) 0.030(2) 0.025(2) -0.0046(16) 0.0007(17) 0.0004(17)
C21 0.040(2) 0.035(2) 0.027(2) -0.0020(17) 0.0128(19) -0.0058(18)
C22 0.046(3) 0.048(3) 0.041(3) -0.005(2) 0.006(2) -0.006(2)
C23 0.045(3) 0.062(3) 0.050(3) -0.011(3) 0.007(3) -0.010(3)
C24 0.038(3) 0.076(4) 0.037(3) 0.000(3) -0.003(2) 0.000(3)
C25 0.032(2) 0.054(3) 0.032(2) 0.003(2) 0.0019(19) 0.002(2)
C26 0.036(2) 0.036(2) 0.027(2) -0.0023(17) 0.0120(18) -0.0009(18)
C27 0.049(3) 0.036(2) 0.037(2) 0.0019(19) 0.008(2) -0.001(2)
C28 0.064(4) 0.041(3) 0.042(3) 0.010(2) 0.005(3) 0.014(2)
C29 0.043(3) 0.048(3) 0.046(3) 0.012(2) 0.001(2) 0.013(2)
C30 0.042(3) 0.043(3) 0.040(3) 0.009(2) -0.002(2) 0.007(2)
B1 0.024(2) 0.0191(18) 0.0159(19) -0.0021(15) -0.0011(16) 0.0003(15)
C31 0.0217(18) 0.0215(17) 0.0182(17) -0.0026(13) -0.0010(14) -0.0009(14)
C32 0.0217(18) 0.0237(18) 0.0193(17) 0.0004(14) -0.0026(14) -0.0011(14)
C33 0.0239(19) 0.0288(19) 0.0197(18) -0.0048(15) -0.0021(15) 0.0006(15)
C34 0.029(2) 0.027(2) 0.029(2) -0.0096(16) -0.0009(17) -0.0040(16)
C35 0.027(2) 0.0245(19) 0.031(2) -0.0047(15) 0.0040(16) -0.0059(15)
C36 0.0257(19) 0.0243(18) 0.0210(18) -0.0017(14) 0.0039(15) -0.0002(15)
C37 0.033(2) 0.036(2) 0.024(2) -0.0092(17) -0.0047(17) 0.0000(18)
C38 0.058(3) 0.028(2) 0.047(3) -0.009(2) 0.014(2) -0.012(2)
C39 0.0250(19) 0.0199(17) 0.0167(17) 0.0011(13) -0.0019(14) -0.0021(14)
C40 0.028(2) 0.0249(18) 0.0205(18) -0.0022(14) -0.0032(15) 0.0031(15)
C41 0.032(2) 0.033(2) 0.0189(18) -0.0061(15) -0.0030(16) 0.0000(17)
C42 0.030(2) 0.031(2) 0.0173(18) 0.0012(15) -0.0054(15) -0.0025(16)
C43 0.0236(19) 0.0265(19) 0.0211(18) 0.0001(14) -0.0039(15) -0.0014(15)
C44 0.0230(18) 0.0243(18) 0.0177(17) -0.0009(14) 0.0006(14) -0.0021(14)
C46 0.032(2) 0.038(2) 0.027(2) 0.0026(17) -0.0035(18) 0.0035(18)
C47 0.0264(19) 0.0230(17) 0.0149(16) 0.0009(13) -0.0066(14) -0.0017(14)
C48 0.031(2) 0.0215(18) 0.0238(19) -0.0015(15) -0.0092(16) -0.0035(15)
C49 0.043(3) 0.025(2) 0.028(2) 0.0028(16) -0.0127(19) -0.0100(17)
C50 0.041(3) 0.038(2) 0.026(2) 0.0066(17) -0.0110(19) -0.0186(19)
C51 0.028(2) 0.040(2) 0.024(2) 0.0029(17) -0.0016(17) -0.0086(17)
C52 0.027(2) 0.0274(19) 0.0211(18) -0.0004(15) -0.0030(15) -0.0027(15)
C53 0.072(4) 0.025(2) 0.051(3) 0.003(2) -0.020(3) -0.012(2)
C54 0.030(2) 0.062(3) 0.039(3) 0.003(2) 0.004(2) -0.016(2)
C55 0.0279(19) 0.0189(17) 0.0160(17) -0.0042(13) -0.0024(14) -0.0022(14)
C56 0.028(2) 0.0262(19) 0.0172(17) -0.0013(14) -0.0014(15) -0.0018(15)
C57 0.026(2) 0.034(2) 0.025(2) -0.0054(16) 0.0021(16) -0.0030(16)
C58 0.025(2) 0.033(2) 0.0233(19) -0.0047(16) -0.0008(16) 0.0036(16)
C59 0.030(2) 0.0264(19) 0.0187(18) -0.0032(14) -0.0011(15) 0.0060(15)
C60 0.029(2) 0.0225(18) 0.0160(17) -0.0033(14) -0.0004(15) 0.0011(15)
C62 0.034(2) 0.046(3) 0.033(2) 0.0068(19) -0.0034(19) 0.015(2)
F1 0.0450(18) 0.135(3) 0.0253(14) -0.0017(17) -0.0065(13) 0.0166(19)
F2 0.118(3) 0.080(2) 0.0264(15) -0.0150(15) 0.0237(17) -0.058(2)
F3 0.099(3) 0.063(2) 0.0334(16) -0.0084(14) 0.0186(17) 0.0305(19)
F4 0.127(4) 0.055(2) 0.061(2) -0.0153(16) 0.009(2) -0.059(2)
F5 0.098(3) 0.048(2) 0.129(4) 0.041(2) 0.001(3) 0.003(2)
F6 0.128(3) 0.0454(18) 0.065(2) -0.0154(16) 0.053(2) -0.043(2)
C45 0.062(3) 0.048(3) 0.020(2) -0.0107(19) -0.005(2) 0.011(2)
F7A 0.090(7) 0.154(9) 0.087(6) -0.096(6) -0.059(5) 0.084(7)
F8A 0.178(10) 0.089(6) 0.043(5) -0.033(4) -0.030(5) 0.090(6)
F9A 0.265(13) 0.105(9) 0.136(11) -0.077(8) 0.163(11) -0.068(9)
F7B 0.100(10) 0.102(8) 0.121(10) -0.096(8) 0.019(9) -0.047(9)
F8B 0.088(8) 0.176(13) 0.031(6) -0.041(7) -0.017(5) 0.104(8)
F9B 0.206(14) 0.097(10) 0.023(5) 0.014(6) 0.034(8) 0.024(10)
F10 0.0588(18) 0.0507(16) 0.0266(13) 0.0077(11) -0.0076(12) 0.0198(14)
F11 0.0590(19) 0.0393(15) 0.0511(17) -0.0124(13) -0.0177(14) 0.0221(13)
F12 0.0286(15) 0.069(2) 0.076(2) 0.0204(17) 0.0049(15) 0.0113(14)
F13 0.060(2) 0.0300(15) 0.146(4) 0.0162(19) -0.025(2) -0.0187(15)
F14 0.0520(19) 0.0322(15) 0.104(3) -0.0053(16) -0.0110(19) 0.0039(13)
F15 0.285(7) 0.0321(18) 0.053(2) -0.0179(16) -0.020(3) 0.017(3)
F16 0.059(2) 0.078(3) 0.127(4) -0.008(2) 0.049(2) -0.0327(19)
F17 0.0291(16) 0.125(3) 0.054(2) 0.003(2) -0.0050(14) 0.0145(18)
F18 0.0403(17) 0.088(2) 0.0425(17) -0.0143(16) 0.0061(14) 0.0023(16)
C61 0.031(2) 0.056(3) 0.034(2) -0.001(2) 0.0067(19) -0.004(2)
F19A 0.115(9) 0.099(7) 0.052(5) 0.002(4) 0.009(5) -0.064(6)
F20A 0.025(3) 0.174(8) 0.011(2) 0.022(4) -0.005(2) -0.016(4)
F21A 0.044(4) 0.182(10) 0.097(7) 0.088(7) 0.044(4) 0.053(6)
F19B 0.073(6) 0.201(11) 0.180(11) 0.161(10) 0.087(7) 0.063(7)
F20B 0.086(7) 0.245(13) 0.061(6) -0.067(7) 0.030(5) -0.092(8)
F21B 0.017(3) 0.200(11) 0.037(4) 0.020(5) -0.002(3) -0.040(4)
F22 0.079(2) 0.112(3) 0.0245(14) 0.0177(16) 0.0055(15) 0.056(2)
F23 0.0399(18) 0.141(4) 0.060(2) 0.051(2) 0.0009(16) 0.031(2)
F24 0.158(4) 0.050(2) 0.077(3) 0.0277(19) -0.036(3) -0.005(2)
B2 0.030(2) 0.032(2) 0.019(2) -0.0001(17) 0.0052(18) -0.0049(18)
C63 0.031(2) 0.029(2) 0.0212(19) -0.0054(15) 0.0006(16) -0.0077(16)
C64 0.033(2) 0.032(2) 0.024(2) -0.0036(16) -0.0002(17) -0.0066(17)
C65 0.030(2) 0.043(2) 0.029(2) -0.0136(18) -0.0016(18) -0.0049(18)
C66 0.038(3) 0.042(3) 0.044(3) -0.010(2) -0.010(2) 0.005(2)
C68 0.035(2) 0.031(2) 0.028(2) 0.0028(16) 0.0038(18) -0.0058(17)
C69 0.029(2) 0.061(3) 0.045(3) -0.016(2) 0.002(2) -0.009(2)
C71 0.027(2) 0.039(2) 0.024(2) -0.0028(17) 0.0017(16) -0.0035(17)
C72 0.028(2) 0.042(2) 0.024(2) -0.0017(17) 0.0020(17) -0.0033(18)
C73 0.026(2) 0.054(3) 0.027(2) -0.0082(19) -0.0012(17) -0.0041(19)
C74 0.034(2) 0.056(3) 0.040(3) -0.019(2) 0.001(2) -0.012(2)
C75 0.031(2) 0.047(3) 0.048(3) -0.009(2) 0.003(2) -0.014(2)
C76 0.036(2) 0.040(2) 0.030(2) -0.0052(18) 0.0045(19) -0.0078(19)
C77 0.044(3) 0.065(3) 0.032(2) -0.020(2) -0.007(2) 0.003(2)
C78 0.062(4) 0.044(3) 0.074(4) -0.011(3) 0.011(3) -0.021(3)
C79 0.036(2) 0.028(2) 0.023(2) 0.0032(16) 0.0009(17) -0.0011(17)
C80 0.035(2) 0.029(2) 0.027(2) 0.0022(16) 0.0001(18) 0.0007(17)
C81 0.042(2) 0.031(2) 0.022(2) 0.0009(16) 0.0032(18) 0.0025(18)
C82 0.039(3) 0.045(3) 0.030(2) 0.0053(19) 0.0121(19) 0.005(2)
C83 0.034(2) 0.046(3) 0.030(2) 0.0039(19) 0.0059(19) -0.0005(19)
C84 0.033(2) 0.042(2) 0.0213(19) 0.0012(17) -0.0010(17) -0.0059(18)
C85 0.055(3) 0.035(2) 0.026(2) -0.0028(18) 0.003(2) 0.000(2)
C86 0.039(3) 0.065(3) 0.047(3) 0.004(3) 0.011(2) -0.007(2)
C87 0.042(2) 0.036(2) 0.0183(19) -0.0007(16) 0.0092(17) 0.0000(18)
C88 0.041(3) 0.033(2) 0.037(2) -0.0013(18) 0.015(2) -0.0032(19)
C89 0.049(3) 0.036(2) 0.041(3) -0.003(2) 0.016(2) -0.002(2)
C90 0.056(3) 0.044(3) 0.045(3) 0.006(2) 0.019(3) 0.001(2)
C91 0.047(3) 0.059(3) 0.030(2) 0.009(2) 0.008(2) 0.017(2)
C92 0.045(3) 0.049(3) 0.030(2) 0.005(2) 0.009(2) 0.011(2)
C93 0.050(3) 0.035(2) 0.055(3) 0.000(2) 0.017(3) -0.013(2)
F25 0.0317(15) 0.079(2) 0.0574(19) -0.0103(16) -0.0039(14) -0.0162(14)
F26 0.0343(16) 0.108(3) 0.0396(17) -0.0085(17) 0.0087(13) -0.0011(16)
F27 0.0473(19) 0.070(2) 0.099(3) -0.030(2) 0.0220(19) 0.0045(16)
C70 0.069(4) 0.054(4) 0.065(4) 0.021(3) 0.003(3) 0.016(3)
F28A 0.124(6) 0.217(10) 0.193(10) 0.163(9) 0.036(6) 0.096(7)
F29A 0.266(11) 0.056(3) 0.058(3) 0.005(3) 0.029(5) -0.052(5)
F30A 0.155(6) 0.069(3) 0.029(2) 0.017(2) -0.010(3) 0.009(3)
F28B 0.142(19) 0.061(11) 0.048(11) 0.012(8) -0.023(12) 0.062(12)
F29B 0.081(15) 0.14(2) 0.16(2) 0.113(17) -0.003(16) 0.009(14)
F30B 0.21(2) 0.060(12) 0.029(9) -0.002(8) -0.044(14) 0.034(16)
F31 0.095(3) 0.164(4) 0.0372(18) -0.002(2) 0.012(2) 0.075(3)
F32 0.171(5) 0.104(3) 0.0261(16) -0.0159(18) 0.019(2) -0.069(3)
F33 0.066(2) 0.085(2) 0.0386(17) -0.0169(16) -0.0229(16) 0.0108(18)
C67 0.047(3) 0.036(2) 0.040(3) 0.004(2) -0.005(2) 0.003(2)
F34A 0.239(14) 0.113(8) 0.075(8) -0.063(6) 0.060(9) -0.126(9)
F35A 0.106(7) 0.056(6) 0.123(10) -0.027(6) 0.074(7) -0.031(5)
F36A 0.125(13) 0.074(8) 0.188(12) 0.036(8) 0.032(10) -0.034(8)
F34B 0.117(7) 0.096(7) 0.086(8) 0.013(6) -0.017(6) -0.087(6)
F35B 0.186(12) 0.108(10) 0.061(6) -0.015(6) 0.044(8) -0.097(9)
F36B 0.077(9) 0.070(7) 0.318(17) 0.103(9) 0.021(10) 0.006(7)
F37 0.077(2) 0.070(2) 0.0336(15) -0.0187(14) 0.0071(15) 0.0141(17)
F38 0.074(2) 0.0610(19) 0.0341(15) -0.0105(13) 0.0008(15) -0.0276(16)
F39 0.074(2) 0.0487(17) 0.0312(14) 0.0028(12) -0.0173(14) 0.0037(15)
F40 0.0385(18) 0.102(3) 0.086(3) -0.015(2) 0.0093(18) 0.0149(18)
F41 0.0403(18) 0.080(2) 0.091(3) 0.018(2) 0.0048(18) -0.0202(17)
F42 0.0358(17) 0.112(3) 0.053(2) 0.0138(19) -0.0053(15) -0.0103(17)
F43 0.075(2) 0.086(3) 0.074(2) -0.030(2) 0.037(2) -0.031(2)
F44 0.072(2) 0.055(2) 0.082(3) 0.0027(18) -0.014(2) -0.0235(17)
F45 0.085(3) 0.0426(17) 0.077(2) -0.0178(16) 0.014(2) 0.0003(16)
C94 0.071(4) 0.077(4) 0.054(4) 0.021(3) -0.002(3) 0.022(3)
F46A 0.106(10) 0.110(11) 0.107(10) 0.066(9) -0.012(9) 0.002(8)
F47A 0.063(7) 0.111(9) 0.055(6) 0.003(5) 0.026(5) 0.002(6)
F48A 0.121(12) 0.104(9) 0.052(7) -0.011(6) 0.017(7) -0.003(8)
F46B 0.155(10) 0.059(5) 0.149(9) 0.018(5) -0.076(8) 0.026(5)
F47B 0.044(4) 0.117(7) 0.054(4) 0.026(4) -0.011(3) 0.023(3)
F48B 0.049(4) 0.129(8) 0.033(4) 0.021(3) 0.006(3) 0.019(4)

loop_
_atom_type_symbol
_atom_type_description
_atom_type_scat_dispersion_real
_atom_type_scat_dispersion_imag
_atom_type_scat_source
C C 0.0033 0.0016 'International Tables Vol C Tables 4.2.6.8 and 6.1.1.4'
H H 0.0000 0.0000 'International Tables Vol C Tables 4.2.6.8 and 6.1.1.4'
B B 0.0013 0.0007 'International Tables Vol C Tables 4.2.6.8 and 6.1.1.4'
N N 0.0061 0.0033 'International Tables Vol C Tables 4.2.6.8 and 6.1.1.4'
F F 0.0171 0.0103 'International Tables Vol C Tables 4.2.6.8 and 6.1.1.4'
Mn Mn 0.3368 0.7283 'International Tables Vol C Tables 4.2.6.8 and 6.1.1.4'

loop_
_geom_angle_atom_site_label_1
_geom_angle_atom_site_label_2
_geom_angle_atom_site_label_3
_geom_angle
N6 Mn1 N4 99.48(13)
N6 Mn1 N3 169.53(13)
N4 Mn1 N3 73.22(12)
N6 Mn1 N1 93.79(13)
N4 Mn1 N1 161.87(13)
N3 Mn1 N1 95.04(12)
N6 Mn1 N5 73.41(14)
N4 Mn1 N5 97.48(12)
N3 Mn1 N5 99.71(13)
N1 Mn1 N5 98.12(13)
N6 Mn1 N2 94.51(13)
N4 Mn1 N2 92.88(12)
N3 Mn1 N2 93.37(13)
N1 Mn1 N2 73.69(13)
N5 Mn1 N2 165.19(13)
C5 N1 C1 119.5(4)
C5 N1 Mn1 123.7(3)
C1 N1 Mn1 116.7(3)
C10 N2 C6 118.7(4)
C10 N2 Mn1 125.0(3)
C6 N2 Mn1 116.3(3)
C15 N3 C11 118.8(4)
C15 N3 Mn1 123.7(3)
C11 N3 Mn1 116.9(3)
C16 N4 C20 118.5(4)
C16 N4 Mn1 117.3(3)
C20 N4 Mn1 124.2(3)
C25 N5 C21 118.5(4)
C25 N5 Mn1 124.7(3)
C21 N5 Mn1 116.2(3)
C30 N6 C26 118.4(4)
C30 N6 Mn1 123.9(3)
C26 N6 Mn1 117.5(3)
N1 C1 C2 120.2(5)
N1 C1 C6 116.5(4)
C2 C1 C6 123.3(4)
C3 C2 C1 120.0(5)
C3 C2 H2 120.0
C1 C2 H2 120.0
C2 C3 C4 120.4(5)
C2 C3 H3 119.8
C4 C3 H3 119.8
C5 C4 C3 117.5(5)
C5 C4 H4 121.3
C3 C4 H4 121.3
N1 C5 C4 122.3(5)
N1 C5 H5 118.8
C4 C5 H5 118.8
N2 C6 C7 120.7(4)
N2 C6 C1 116.8(4)
C7 C6 C1 122.4(4)
C8 C7 C6 119.8(4)
C8 C7 H7 120.1
C6 C7 H7 120.1
C9 C8 C7 118.7(4)
C9 C8 H8 120.6
C7 C8 H8 120.6
C8 C9 C10 118.9(5)
C8 C9 H9 120.5
C10 C9 H9 120.5
N2 C10 C9 123.1(4)
N2 C10 H10 118.4
C9 C10 H10 118.4
N3 C11 C12 121.5(4)
N3 C11 C16 115.9(3)
C12 C11 C16 122.7(4)
C11 C12 C13 119.0(4)
C11 C12 H12 120.5
C13 C12 H12 120.5
C14 C13 C12 119.8(4)
C14 C13 H13 120.1
C12 C13 H13 120.1
C13 C14 C15 118.4(4)
C13 C14 H14 120.8
C15 C14 H14 120.8
N3 C15 C14 122.5(4)
N3 C15 H15 118.7
C14 C15 H15 118.7
N4 C16 C17 121.3(4)
N4 C16 C11 116.2(3)
C17 C16 C11 122.6(4)
C18 C17 C16 119.2(4)
C18 C17 H17 120.4
C16 C17 H17 120.4
C19 C18 C17 119.6(4)
C19 C18 H18 120.2
C17 C18 H18 120.2
C18 C19 C20 117.9(4)
C18 C19 H19 121.0
C20 C19 H19 121.0
N4 C20 C19 123.4(4)
N4 C20 H20 118.3
C19 C20 H20 118.3
N5 C21 C22 121.4(4)
N5 C21 C26 116.6(4)
C22 C21 C26 122.0(4)
C23 C22 C21 118.8(5)
C23 C22 H22 120.6
C21 C22 H22 120.6
C22 C23 C24 121.1(5)
C22 C23 H23 119.4
C24 C23 H23 119.4
C23 C24 C25 117.5(5)
C23 C24 H24 121.3
C25 C24 H24 121.3
N5 C25 C24 122.7(5)
N5 C25 H25 118.6
C24 C25 H25 118.6
N6 C26 C27 120.2(4)
N6 C26 C21 115.8(4)
C27 C26 C21 124.0(4)
C28 C27 C26 119.6(5)
C28 C27 H27 120.2
C26 C27 H27 120.2
C29 C28 C27 119.7(5)
C29 C28 H28 120.1
C27 C28 H28 120.1
C28 C29 C30 118.5(5)
C28 C29 H29 120.7
C30 C29 H29 120.7
N6 C30 C29 123.5(5)
N6 C30 H30 118.3
C29 C30 H30 118.3
C55 B1 C47 112.3(3)
C55 B1 C31 103.0(3)
C47 B1 C31 113.6(3)
C55 B1 C39 113.1(3)
C47 B1 C39 103.4(3)
C31 B1 C39 111.7(3)
C32 C31 C36 116.2(3)
C32 C31 B1 123.4(3)
C36 C31 B1 120.1(3)
C31 C32 C33 122.0(3)
C31 C32 H32 119.0
C33 C32 H32 119.0
C34 C33 C32 121.0(4)
C34 C33 C37 118.4(3)
C32 C33 C37 120.6(4)
C33 C34 C35 117.9(3)
C33 C34 H34 121.1
C35 C34 H34 121.1
C36 C35 C34 120.7(4)
C36 C35 C38 119.6(4)
C34 C35 C38 119.6(4)
C35 C36 C31 122.2(4)
C35 C36 H36 118.9
C31 C36 H36 118.9
F2 C37 F1 107.2(4)
F2 C37 F3 105.3(4)
F1 C37 F3 103.8(3)
F2 C37 C33 113.5(3)
F1 C37 C33 113.4(4)
F3 C37 C33 112.8(4)
F4 C38 F6 107.5(4)
F4 C38 F5 106.4(4)
F6 C38 F5 103.7(5)
F4 C38 C35 113.8(4)
F6 C38 C35 113.0(4)
F5 C38 C35 111.7(4)
C44 C39 C40 116.2(3)
C44 C39 B1 121.4(3)
C40 C39 B1 121.9(3)
C41 C40 C39 121.5(4)
C41 C40 H40 119.3
C39 C40 H40 119.3
C42 C41 C40 121.1(4)
C42 C41 C45 119.1(3)
C40 C41 C45 119.8(4)
C43 C42 C41 118.5(3)
C43 C42 H42 120.8
C41 C42 H42 120.8
C42 C43 C44 120.8(4)
C42 C43 C46 120.9(3)
C44 C43 C46 118.3(3)
C39 C44 C43 121.9(3)
C39 C44 H44 119.1
C43 C44 H44 119.0
F11 C46 F10 107.8(4)
F11 C46 F12 105.2(4)
F10 C46 F12 105.6(4)
F11 C46 C43 113.6(3)
F10 C46 C43 112.4(4)
F12 C46 C43 111.7(4)
C52 C47 C48 115.5(4)
C52 C47 B1 123.0(3)
C48 C47 B1 121.1(3)
C49 C48 C47 122.0(4)
C49 C48 H48 119.0
C47 C48 H48 119.0
C50 C49 C48 121.0(4)
C50 C49 C53 120.5(4)
C48 C49 C53 118.5(5)
C51 C50 C49 118.2(4)
C51 C50 H50 120.9
C49 C50 H50 120.9
C50 C51 C52 120.7(4)
C50 C51 C54 120.1(4)
C52 C51 C54 119.2(4)
C51 C52 C47 122.5(4)
C51 C52 H52 118.7
C47 C52 H52 118.7
F15 C53 F14 108.0(6)
F15 C53 F13 106.7(5)
F14 C53 F13 104.1(4)
F15 C53 C49 112.5(4)
F14 C53 C49 112.9(4)
F13 C53 C49 112.0(5)
F18 C54 F16 107.2(4)
F18 C54 F17 105.1(5)
F16 C54 F17 105.3(4)
F18 C54 C51 113.5(4)
F16 C54 C51 113.2(5)
F17 C54 C51 112.0(4)
C56 C55 C60 115.9(4)
C56 C55 B1 123.2(3)
C60 C55 B1 120.5(3)
C55 C56 C57 122.2(4)
C55 C56 H56 118.9
C57 C56 H56 118.9
C58 C57 C56 120.4(4)
C58 C57 C61 119.8(4)
C56 C57 C61 119.8(4)
C59 C58 C57 118.5(4)
C59 C58 H58 120.8
C57 C58 H58 120.8
C58 C59 C60 121.2(4)
C58 C59 C62 120.8(4)
C60 C59 C62 118.0(4)
C59 C60 C55 121.8(4)
C59 C60 H60 119.1
C55 C60 H60 119.1
F22 C62 F23 109.0(4)
F22 C62 F24 105.1(4)
F23 C62 F24 102.9(4)
F22 C62 C59 114.0(4)
F23 C62 C59 113.1(4)
F24 C62 C59 111.9(4)
F8B C45 F7A 119.3
F8B C45 F9B 109.1
F7A C45 F9B 79.2
F8B C45 F9A 88.5
F7A C45 F9A 99.8
F7A C45 F8A 104.9
F9B C45 F8A 127.0
F9A C45 F8A 109.6
F8B C45 F7B 110.4
F9B C45 F7B 99.4
F9A C45 F7B 119.1
F8A C45 F7B 91.2
F8B C45 C41 116.6(3)
F7A C45 C41 114.8(3)
F9B C45 C41 111.3(3)
F9A C45 C41 112.7(3)
F8A C45 C41 113.9(3)
F7B C45 C41 108.7(3)
F21B C61 F19A 50.7
F21B C61 F19B 93.0
F19A C61 F19B 48.8
F21B C61 F20B 107.2
F19A C61 F20B 137.8
F19B C61 F20B 109.9
F21B C61 F20A 132.7
F19A C61 F20A 116.6
F19B C61 F20A 70.0
F20B C61 F20A 46.9
F21B C61 F21A 62.7
F19A C61 F21A 111.6
F19B C61 F21A 131.8
F20B C61 F21A 50.5
F20A C61 F21A 95.7
F21B C61 C57 116.4(3)
F19A C61 C57 109.7(3)
F19B C61 C57 116.0(3)
F20B C61 C57 112.5(3)
F20A C61 C57 110.6(3)
F21A C61 C57 112.1(3)
C79 B2 C63 113.2(3)
C79 B2 C71 112.3(3)
C63 B2 C71 101.2(3)
C79 B2 C87 104.6(3)
C63 B2 C87 112.5(3)
C71 B2 C87 113.4(3)
C68 C63 C64 115.5(4)
C68 C63 B2 121.3(4)
C64 C63 B2 122.4(4)
C65 C64 C63 122.3(4)
C65 C64 H64 118.8
C63 C64 H64 118.9
C66 C65 C64 120.9(4)
C66 C65 C69 118.8(4)
C64 C65 C69 120.2(4)
C65 C66 C67 118.0(4)
C65 C66 H66 121.0
C67 C66 H66 121.0
C67 C68 C63 122.0(4)
C67 C68 H68 119.0
C63 C68 H68 119.0
F26 C69 F25 106.0(4)
F26 C69 F27 105.7(4)
F25 C69 F27 105.7(4)
F26 C69 C65 113.7(4)
F25 C69 C65 113.0(4)
F27 C69 C65 112.0(4)
C76 C71 C72 116.2(4)
C76 C71 B2 120.0(4)
C72 C71 B2 123.3(4)
C73 C72 C71 121.8(4)
C73 C72 H72 119.1
C71 C72 H72 119.1
C74 C73 C72 121.1(4)
C74 C73 C77 118.0(4)
C72 C73 C77 120.9(4)
C73 C74 C75 118.3(4)
C73 C74 H74 120.9
C75 C74 H74 120.9
C74 C75 C76 120.6(5)
C74 C75 C78 120.1(4)
C76 C75 C78 119.3(5)
C71 C76 C75 122.1(4)
C71 C76 H76 118.9
C75 C76 H76 118.9
F32 C77 F33 107.2(5)
F32 C77 F31 108.0(5)
F33 C77 F31 103.4(4)
F32 C77 C73 114.2(4)
F33 C77 C73 111.9(4)
F31 C77 C73 111.4(4)
F36B C78 F35B 101.7(5)
F36B C78 F34A 85.3(4)
F35B C78 F34A 116.4(5)
F36B C78 F34B 106.4(4)
F35B C78 F34B 107.0(4)
F36B C78 F35A 118.8(5)
F34A C78 F35A 109.4(4)
F34B C78 F35A 95.0(4)
F35B C78 F36A 83.6(4)
F34A C78 F36A 104.8(4)
F34B C78 F36A 124.6(4)
F35A C78 F36A 101.6(4)
F36B C78 C75 112.8(5)
F35B C78 C75 117.9(5)
F34A C78 C75 116.4(5)
F34B C78 C75 110.2(5)
F35A C78 C75 111.9(5)
F36A C78 C75 111.5(4)
C84 C79 C80 114.8(4)
C84 C79 B2 122.1(4)
C80 C79 B2 122.8(4)
C81 C80 C79 121.7(4)
C81 C80 H80 119.1
C79 C80 H80 119.2
C82 C81 C80 121.6(4)
C82 C81 C85 119.9(4)
C80 C81 C85 118.5(4)
C81 C82 C83 118.3(4)
C81 C82 H82 120.8
C83 C82 H82 120.8
C82 C83 C84 120.3(4)
C82 C83 C86 119.2(4)
C84 C83 C86 120.5(4)
C83 C84 C79 123.3(4)
C83 C84 H84 118.3
C79 C84 H84 118.3
F39 C85 F37 105.5(4)
F39 C85 F38 106.0(4)
F37 C85 F38 106.8(4)
F39 C85 C81 112.2(4)
F37 C85 C81 113.0(4)
F38 C85 C81 112.8(4)
F41 C86 F42 108.2(5)
F41 C86 F40 105.7(4)
F42 C86 F40 106.6(5)
F41 C86 C83 111.6(5)
F42 C86 C83 112.6(4)
F40 C86 C83 111.8(5)
C92 C87 C88 116.6(4)
C92 C87 B2 122.0(4)
C88 C87 B2 121.0(4)
C89 C88 C87 122.5(5)
C89 C88 H88 118.7
C87 C88 H88 118.8
C90 C89 C88 119.1(5)
C90 C89 C93 120.5(5)
C88 C89 C93 120.4(5)
C91 C90 C89 121.5(5)
C91 C90 H90 119.2
C89 C90 H90 119.3
C90 C91 C92 119.5(5)
C90 C91 C94 123.8(5)
C92 C91 C94 116.7(5)
C87 C92 C91 120.8(5)
C87 C92 H92 119.6
C91 C92 H92 119.6
F43 C93 F44 106.2(5)
F43 C93 F45 106.2(4)
F44 C93 F45 104.0(4)
F43 C93 C89 113.7(4)
F44 C93 C89 114.1(4)
F45 C93 C89 111.8(5)
F28A C70 F30B 46.5
F28A C70 F29A 107.1
F30B C70 F29A 129.8
F28A C70 F30A 103.4
F30B C70 F30A 59.7
F29A C70 F30A 104.1
F28A C70 F28B 54.4
F30B C70 F28B 98.5
F29A C70 F28B 59.5
F30A C70 F28B 137.0
F28A C70 F29B 128.7
F30B C70 F29B 110.1
F29A C70 F29B 46.9
F30A C70 F29B 59.7
F28B C70 F29B 102.9
F28A C70 C67 114.2(3)
F30B C70 C67 117.7(3)
F29A C70 C67 112.2(3)
F30A C70 C67 114.9(3)
F28B C70 C67 108.1(3)
F29B C70 C67 116.8(3)
C66 C67 C68 121.2(4)
C66 C67 C70 120.5(4)
C68 C67 C70 118.2(4)
F48B C94 F47A 117.4
F48B C94 F46A 78.5
F47A C94 F46A 107.0
F48B C94 F46B 107.1
F47A C94 F46B 77.2
F48B C94 F47B 105.6
F46A C94 F47B 127.7
F46B C94 F47B 101.1
F47A C94 F48A 107.1
F46A C94 F48A 102.0
F46B C94 F48A 127.8
F47B C94 F48A 88.7
F48B C94 C91 118.4(3)
F47A C94 C91 117.6(3)
F46A C94 C91 109.3(3)
F46B C94 C91 109.9(4)
F47B C94 C91 113.2(3)
F48A C94 C91 112.6(3)

loop_
_geom_bond_atom_site_label_1
_geom_bond_atom_site_label_2
_geom_bond_distance
Mn1 N6 2.230(4)
Mn1 N4 2.238(3)
Mn1 N3 2.246(3)
Mn1 N1 2.248(3)
Mn1 N5 2.248(4)
Mn1 N2 2.256(4)
N1 C5 1.340(6)
N1 C1 1.361(6)
N2 C10 1.334(6)
N2 C6 1.360(5)
N3 C15 1.345(5)
N3 C11 1.349(5)
N4 C16 1.344(5)
N4 C20 1.351(5)
N5 C25 1.338(6)
N5 C21 1.359(6)
N6 C30 1.341(6)
N6 C26 1.359(6)
C1 C2 1.384(6)
C1 C6 1.480(6)
C2 C3 1.354(9)
C2 H2 0.9500
C3 C4 1.395(9)
C3 H3 0.9500
C4 C5 1.384(7)
C4 H4 0.9500
C5 H5 0.9500
C6 C7 1.393(6)
C7 C8 1.393(8)
C7 H7 0.9500
C8 C9 1.372(7)
C8 H8 0.9500
C9 C10 1.387(6)
C9 H9 0.9500
C10 H10 0.9500
C11 C12 1.380(6)
C11 C16 1.490(6)
C12 C13 1.385(7)
C12 H12 0.9500
C13 C14 1.373(7)
C13 H13 0.9500
C14 C15 1.378(7)
C14 H14 0.9500
C15 H15 0.9500
C16 C17 1.395(6)
C17 C18 1.390(6)
C17 H17 0.9500
C18 C19 1.377(6)
C18 H18 0.9500
C19 C20 1.382(6)
C19 H19 0.9500
C20 H20 0.9500
C21 C22 1.390(7)
C21 C26 1.472(7)
C22 C23 1.365(8)
C22 H22 0.9500
C23 C24 1.368(8)
C23 H23 0.9500
C24 C25 1.401(7)
C24 H24 0.9500
C25 H25 0.9500
C26 C27 1.401(6)
C27 C28 1.379(7)
C27 H27 0.9500
C28 C29 1.360(8)
C28 H28 0.9500
C29 C30 1.377(7)
C29 H29 0.9500
C30 H30 0.9500
B1 C55 1.638(6)
B1 C47 1.639(5)
B1 C31 1.646(5)
B1 C39 1.646(5)
C31 C32 1.397(5)
C31 C36 1.403(5)
C32 C33 1.397(5)
C32 H32 0.9500
C33 C34 1.386(6)
C33 C37 1.499(6)
C34 C35 1.400(6)
C34 H34 0.9500
C35 C36 1.388(5)
C35 C38 1.499(6)
C36 H36 0.9500
C37 F2 1.322(5)
C37 F1 1.324(5)
C37 F3 1.336(5)
C38 F4 1.307(6)
C38 F6 1.332(6)
C38 F5 1.341(7)
C39 C44 1.397(5)
C39 C40 1.409(5)
C40 C41 1.399(5)
C40 H40 0.9500
C41 C42 1.385(6)
C41 C45 1.498(4)
C42 C43 1.376(5)
C42 H42 0.9500
C43 C44 1.407(5)
C43 C46 1.501(6)
C44 H44 0.9500
C46 F11 1.324(5)
C46 F10 1.343(5)
C46 F12 1.352(5)
C47 C52 1.400(6)
C47 C48 1.408(5)
C48 C49 1.388(6)
C48 H48 0.9500
C49 C50 1.387(7)
C49 C53 1.502(6)
C50 C51 1.383(6)
C50 H50 0.9500
C51 C52 1.390(6)
C51 C54 1.498(7)
C52 H52 0.9500
C53 F15 1.306(7)
C53 F14 1.323(6)
C53 F13 1.346(6)
C54 F18 1.325(6)
C54 F16 1.338(6)
C54 F17 1.344(6)
C55 C56 1.394(5)
C55 C60 1.406(5)
C56 C57 1.402(6)
C56 H56 0.9500
C57 C58 1.383(6)
C57 C61 1.488(5)
C58 C59 1.379(6)
C58 H58 0.9500
C59 C60 1.390(5)
C59 C62 1.502(6)
C60 H60 0.9500
C62 F22 1.300(6)
C62 F23 1.323(6)
C62 F24 1.338(6)
C45 F8B 1.2377
C45 F7A 1.2742
C45 F9B 1.2970
C45 F9A 1.3138
C45 F8A 1.3266
C45 F7B 1.3625
C61 F21B 1.2657
C61 F19A 1.3437
C61 F19B 1.3556
C61 F20B 1.3806
C61 F20A 1.3892
C61 F21A 1.4156
B2 C79 1.633(6)
B2 C63 1.638(6)
B2 C71 1.645(6)
B2 C87 1.649(6)
C63 C68 1.401(6)
C63 C64 1.405(6)
C64 C65 1.390(6)
C64 H64 0.9500
C65 C66 1.376(7)
C65 C69 1.496(7)
C66 C67 1.386(7)
C66 H66 0.9500
C68 C67 1.386(6)
C68 H68 0.9500
C69 F26 1.335(6)
C69 F25 1.341(5)
C69 F27 1.353(6)
C71 C76 1.390(6)
C71 C72 1.405(6)
C72 C73 1.390(6)
C72 H72 0.9500
C73 C74 1.378(7)
C73 C77 1.508(7)
C74 C75 1.389(7)
C74 H74 0.9500
C75 C76 1.397(6)
C75 C78 1.482(7)
C76 H76 0.9500
C77 F32 1.310(7)
C77 F33 1.326(6)
C77 F31 1.346(6)
C78 F36B 1.255(7)
C78 F35B 1.272(6)
C78 F34A 1.282(6)
C78 F34B 1.352(6)
C78 F35A 1.369(7)
C78 F36A 1.390(7)
C79 C84 1.400(6)
C79 C80 1.408(6)
C80 C81 1.399(6)
C80 H80 0.9500
C81 C82 1.369(7)
C81 C85 1.505(6)
C82 C83 1.380(7)
C82 H82 0.9500
C83 C84 1.390(6)
C83 C86 1.503(7)
C84 H84 0.9500
C85 F39 1.325(5)
C85 F37 1.341(6)
C85 F38 1.346(6)
C86 F41 1.332(6)
C86 F42 1.333(6)
C86 F40 1.355(7)
C87 C92 1.389(6)
C87 C88 1.408(6)
C88 C89 1.392(6)
C88 H88 0.9500
C89 C90 1.371(8)
C89 C93 1.485(7)
C90 C91 1.356(8)
C90 H90 0.9500
C91 C92 1.435(7)
C91 C94 1.476(5)
C92 H92 0.9500
C93 F43 1.320(6)
C93 F44 1.350(7)
C93 F45 1.352(6)
C70 F28A 1.2545
C70 F30B 1.2647
C70 F29A 1.2839
C70 F30A 1.2859
C70 F28B 1.4248
C70 F29B 1.4398
C70 C67 1.4933
C94 F48B 1.2561
C94 F47A 1.2782
C94 F46A 1.3661
C94 F46B 1.3898
C94 F47B 1.4198
C94 F48A 1.4209

loop_
_geom_torsion_atom_site_label_1
_geom_torsion_atom_site_label_2
_geom_torsion_atom_site_label_3
_geom_torsion_atom_site_label_4
_geom_torsion
N6 Mn1 N1 C5 83.3(4)
N4 Mn1 N1 C5 -139.6(4)
N3 Mn1 N1 C5 -91.0(4)
N5 Mn1 N1 C5 9.6(4)
N2 Mn1 N1 C5 176.9(4)
N6 Mn1 N1 C1 -95.0(3)
N4 Mn1 N1 C1 42.1(6)
N3 Mn1 N1 C1 90.7(3)
N5 Mn1 N1 C1 -168.7(3)
N2 Mn1 N1 C1 -1.4(3)
N6 Mn1 N2 C10 -85.9(4)
N4 Mn1 N2 C10 13.9(4)
N3 Mn1 N2 C10 87.2(4)
N1 Mn1 N2 C10 -178.5(4)
N5 Mn1 N2 C10 -120.6(5)
N6 Mn1 N2 C6 92.8(3)
N4 Mn1 N2 C6 -167.5(3)
N3 Mn1 N2 C6 -94.1(3)
N1 Mn1 N2 C6 0.1(3)
N5 Mn1 N2 C6 58.1(7)
N6 Mn1 N3 C15 -136.3(7)
N4 Mn1 N3 C15 176.9(4)
N1 Mn1 N3 C15 11.0(4)
N5 Mn1 N3 C15 -88.1(4)
N2 Mn1 N3 C15 84.9(4)
N6 Mn1 N3 C11 52.9(9)
N4 Mn1 N3 C11 6.1(3)
N1 Mn1 N3 C11 -159.8(3)
N5 Mn1 N3 C11 101.1(3)
N2 Mn1 N3 C11 -85.9(3)
N6 Mn1 N4 C16 -175.4(3)
N3 Mn1 N4 C16 -3.1(3)
N1 Mn1 N4 C16 48.1(5)
N5 Mn1 N4 C16 -101.1(3)
N2 Mn1 N4 C16 89.5(3)
N6 Mn1 N4 C20 6.4(3)
N3 Mn1 N4 C20 178.7(3)
N1 Mn1 N4 C20 -130.1(4)
N5 Mn1 N4 C20 80.7(3)
N2 Mn1 N4 C20 -88.7(3)
N6 Mn1 N5 C25 175.8(4)
N4 Mn1 N5 C25 78.1(4)
N3 Mn1 N5 C25 3.9(4)
N1 Mn1 N5 C25 -92.7(4)
N2 Mn1 N5 C25 -147.9(5)
N6 Mn1 N5 C21 4.6(3)
N4 Mn1 N5 C21 -93.1(3)
N3 Mn1 N5 C21 -167.3(3)
N1 Mn1 N5 C21 96.2(3)
N2 Mn1 N5 C21 40.9(7)
N4 Mn1 N6 C30 -90.5(4)
N3 Mn1 N6 C30 -135.5(7)
N1 Mn1 N6 C30 77.1(4)
N5 Mn1 N6 C30 174.5(4)
N2 Mn1 N6 C30 3.2(4)
N4 Mn1 N6 C26 94.5(3)
N3 Mn1 N6 C26 49.4(9)
N1 Mn1 N6 C26 -97.9(3)
N5 Mn1 N6 C26 -0.6(3)
N2 Mn1 N6 C26 -171.9(3)
C5 N1 C1 C2 2.2(6)
Mn1 N1 C1 C2 -179.4(3)
C5 N1 C1 C6 -176.0(4)
Mn1 N1 C1 C6 2.3(5)
N1 C1 C2 C3 -3.1(7)
C6 C1 C2 C3 175.0(5)
C1 C2 C3 C4 1.9(9)
C2 C3 C4 C5 0.2(9)
C1 N1 C5 C4 -0.1(7)
Mn1 N1 C5 C4 -178.3(4)
C3 C4 C5 N1 -1.1(8)
C10 N2 C6 C7 2.0(6)
Mn1 N2 C6 C7 -176.8(3)
C10 N2 C6 C1 179.7(4)
Mn1 N2 C6 C1 1.0(4)
N1 C1 C6 N2 -2.2(5)
C2 C1 C6 N2 179.6(4)
N1 C1 C6 C7 175.5(4)
C2 C1 C6 C7 -2.7(7)
N2 C6 C7 C8 -0.3(7)
C1 C6 C7 C8 -178.0(4)
C6 C7 C8 C9 -1.8(7)
C7 C8 C9 C10 2.3(7)
C6 N2 C10 C9 -1.5(6)
Mn1 N2 C10 C9 177.1(3)
C8 C9 C10 N2 -0.6(7)
C15 N3 C11 C12 0.2(6)
Mn1 N3 C11 C12 171.5(3)
C15 N3 C11 C16 -179.4(4)
Mn1 N3 C11 C16 -8.1(4)
N3 C11 C12 C13 -0.5(6)
C16 C11 C12 C13 179.1(4)
C11 C12 C13 C14 0.4(7)
C12 C13 C14 C15 -0.1(7)
C11 N3 C15 C14 0.1(7)
Mn1 N3 C15 C14 -170.5(4)
C13 C14 C15 N3 -0.2(7)
C20 N4 C16 C17 -0.8(6)
Mn1 N4 C16 C17 -179.1(3)
C20 N4 C16 C11 178.4(3)
Mn1 N4 C16 C11 0.1(4)
N3 C11 C16 N4 5.3(5)
C12 C11 C16 N4 -174.3(4)
N3 C11 C16 C17 -175.4(4)
C12 C11 C16 C17 5.0(6)
N4 C16 C17 C18 1.1(6)
C11 C16 C17 C18 -178.1(4)
C16 C17 C18 C19 -0.9(7)
C17 C18 C19 C20 0.5(6)
C16 N4 C20 C19 0.3(6)
Mn1 N4 C20 C19 178.5(3)
C18 C19 C20 N4 -0.2(6)
C25 N5 C21 C22 0.3(6)
Mn1 N5 C21 C22 172.1(3)
C25 N5 C21 C26 -179.6(4)
Mn1 N5 C21 C26 -7.9(4)
N5 C21 C22 C23 -1.1(7)
C26 C21 C22 C23 178.8(4)
C21 C22 C23 C24 1.4(8)
C22 C23 C24 C25 -0.9(8)
C21 N5 C25 C24 0.1(6)
Mn1 N5 C25 C24 -170.9(4)
C23 C24 C25 N5 0.2(7)
C30 N6 C26 C27 0.8(6)
Mn1 N6 C26 C27 176.2(3)
C30 N6 C26 C21 -178.5(4)
Mn1 N6 C26 C21 -3.2(5)
N5 C21 C26 N6 7.3(5)
C22 C21 C26 N6 -172.6(4)
N5 C21 C26 C27 -172.0(4)
C22 C21 C26 C27 8.1(7)
N6 C26 C27 C28 0.1(7)
C21 C26 C27 C28 179.4(4)
C26 C27 C28 C29 -1.5(7)
C27 C28 C29 C30 1.8(8)
C26 N6 C30 C29 -0.5(7)
Mn1 N6 C30 C29 -175.5(4)
C28 C29 C30 N6 -0.9(8)
C55 B1 C31 C32 -90.3(4)
C47 B1 C31 C32 31.4(5)
C39 B1 C31 C32 148.0(4)
C55 B1 C31 C36 82.2(4)
C47 B1 C31 C36 -156.1(3)
C39 B1 C31 C36 -39.5(5)
C36 C31 C32 C33 1.1(5)
B1 C31 C32 C33 173.8(3)
C31 C32 C33 C34 -0.9(6)
C31 C32 C33 C37 -179.2(4)
C32 C33 C34 C35 0.1(6)
C37 C33 C34 C35 178.5(4)
C33 C34 C35 C36 0.5(6)
C33 C34 C35 C38 177.8(4)
C34 C35 C36 C31 -0.3(6)
C38 C35 C36 C31 -177.6(4)
C32 C31 C36 C35 -0.5(6)
B1 C31 C36 C35 -173.4(4)
C34 C33 C37 F2 159.7(4)
C32 C33 C37 F2 -22.0(6)
C34 C33 C37 F1 -77.6(5)
C32 C33 C37 F1 100.7(5)
C34 C33 C37 F3 40.1(5)
C32 C33 C37 F3 -141.6(4)
C36 C35 C38 F4 -150.0(4)
C34 C35 C38 F4 32.7(7)
C36 C35 C38 F6 -27.1(7)
C34 C35 C38 F6 155.6(4)
C36 C35 C38 F5 89.4(5)
C34 C35 C38 F5 -87.9(5)
C55 B1 C39 C44 -149.6(3)
C47 B1 C39 C44 88.7(4)
C31 B1 C39 C44 -33.9(5)
C55 B1 C39 C40 38.1(5)
C47 B1 C39 C40 -83.6(4)
C31 B1 C39 C40 153.9(3)
C44 C39 C40 C41 0.9(6)
B1 C39 C40 C41 173.6(4)
C39 C40 C41 C42 -1.2(6)
C39 C40 C41 C45 179.7(4)
C40 C41 C42 C43 0.5(6)
C45 C41 C42 C43 179.6(4)
C41 C42 C43 C44 0.4(6)
C41 C42 C43 C46 -177.6(4)
C40 C39 C44 C43 0.0(5)
B1 C39 C44 C43 -172.7(3)
C42 C43 C44 C39 -0.7(6)
C46 C43 C44 C39 177.4(4)
C42 C43 C46 F11 -141.5(4)
C44 C43 C46 F11 40.4(5)
C42 C43 C46 F10 -18.8(6)
C44 C43 C46 F10 163.1(4)
C42 C43 C46 F12 99.8(5)
C44 C43 C46 F12 -78.4(5)
C55 B1 C47 C52 153.4(3)
C31 B1 C47 C52 37.0(5)
C39 B1 C47 C52 -84.3(4)
C55 B1 C47 C48 -34.7(4)
C31 B1 C47 C48 -151.1(3)
C39 B1 C47 C48 87.6(4)
C52 C47 C48 C49 -0.6(5)
B1 C47 C48 C49 -173.0(3)
C47 C48 C49 C50 0.5(6)
C47 C48 C49 C53 -179.3(4)
C48 C49 C50 C51 0.1(6)
C53 C49 C50 C51 179.9(4)
C49 C50 C51 C52 -0.6(6)
C49 C50 C51 C54 179.0(4)
C50 C51 C52 C47 0.5(6)
C54 C51 C52 C47 -179.1(4)
C48 C47 C52 C51 0.1(5)
B1 C47 C52 C51 172.4(3)
C50 C49 C53 F15 112.9(6)
C48 C49 C53 F15 -67.3(6)
C50 C49 C53 F14 -124.5(5)
C48 C49 C53 F14 55.3(6)
C50 C49 C53 F13 -7.3(6)
C48 C49 C53 F13 172.5(4)
C50 C51 C54 F18 129.9(4)
C52 C51 C54 F18 -50.5(6)
C50 C51 C54 F16 7.5(6)
C52 C51 C54 F16 -173.0(4)
C50 C51 C54 F17 -111.3(5)
C52 C51 C54 F17 68.3(5)
C47 B1 C55 C56 147.0(3)
C31 B1 C55 C56 -90.4(4)
C39 B1 C55 C56 30.4(5)
C47 B1 C55 C60 -40.4(4)
C31 B1 C55 C60 82.2(4)
C39 B1 C55 C60 -157.0(3)
C60 C55 C56 C57 0.9(5)
B1 C55 C56 C57 173.7(3)
C55 C56 C57 C58 -0.8(6)
C55 C56 C57 C61 179.8(3)
C56 C57 C58 C59 0.1(6)
C61 C57 C58 C59 179.6(3)
C57 C58 C59 C60 0.4(6)
C57 C58 C59 C62 -179.4(4)
C58 C59 C60 C55 -0.4(6)
C62 C59 C60 C55 179.5(4)
C56 C55 C60 C59 -0.3(5)
B1 C55 C60 C59 -173.4(3)
C58 C59 C62 F22 136.5(4)
C60 C59 C62 F22 -43.4(6)
C58 C59 C62 F23 11.2(6)
C60 C59 C62 F23 -168.7(4)
C58 C59 C62 F24 -104.5(5)
C60 C59 C62 F24 75.6(5)
C42 C41 C45 F8B 172.4(8)
C40 C41 C45 F8B -8.5(10)
C42 C41 C45 F7A -41.2(9)
C40 C41 C45 F7A 137.9(9)
C42 C41 C45 F9B 46.3(9)
C40 C41 C45 F9B -134.5(9)
C42 C41 C45 F9A 72.1(9)
C40 C41 C45 F9A -108.8(9)
C42 C41 C45 F8A -162.2(8)
C40 C41 C45 F8A 16.9(9)
C42 C41 C45 F7B -62.1(9)
C40 C41 C45 F7B 117.0(9)
C58 C57 C61 F21B -45.2(5)
C56 C57 C61 F21B 134.2(5)
C58 C57 C61 F19A -100.3(5)
C56 C57 C61 F19A 79.2(5)
C58 C57 C61 F19B -153.1(5)
C56 C57 C61 F19B 26.3(6)
C58 C57 C61 F20B 79.1(5)
C56 C57 C61 F20B -101.4(5)
C58 C57 C61 F20A 129.8(5)
C56 C57 C61 F20A -50.8(5)
C58 C57 C61 F21A 24.2(5)
C56 C57 C61 F21A -156.3(5)
C79 B2 C63 C68 33.3(5)
C71 B2 C63 C68 -87.2(4)
C87 B2 C63 C68 151.5(4)
C79 B2 C63 C64 -158.1(4)
C71 B2 C63 C64 81.5(4)
C87 B2 C63 C64 -39.8(5)
C68 C63 C64 C65 0.9(6)
B2 C63 C64 C65 -168.4(4)
C63 C64 C65 C66 -1.4(6)
C63 C64 C65 C69 176.6(4)
C64 C65 C66 C67 0.3(6)
C69 C65 C66 C67 -177.7(4)
C64 C63 C68 C67 0.6(6)
B2 C63 C68 C67 170.0(4)
C66 C65 C69 F26 162.5(4)
C64 C65 C69 F26 -15.5(6)
C66 C65 C69 F25 -76.6(6)
C64 C65 C69 F25 105.4(5)
C66 C65 C69 F27 42.7(6)
C64 C65 C69 F27 -135.3(4)
C79 B2 C71 C76 -42.6(6)
C63 B2 C71 C76 78.3(5)
C87 B2 C71 C76 -161.0(4)
C79 B2 C71 C72 146.4(4)
C63 B2 C71 C72 -92.6(5)
C87 B2 C71 C72 28.1(6)
C76 C71 C72 C73 0.4(7)
B2 C71 C72 C73 171.7(4)
C71 C72 C73 C74 -1.2(7)
C71 C72 C73 C77 -179.9(4)
C72 C73 C74 C75 0.6(7)
C77 C73 C74 C75 179.4(5)
C73 C74 C75 C76 0.5(8)
C73 C74 C75 C78 -178.6(5)
C72 C71 C76 C75 0.8(7)
B2 C71 C76 C75 -170.8(4)
C74 C75 C76 C71 -1.3(8)
C78 C75 C76 C71 177.9(5)
C74 C73 C77 F32 176.3(5)
C72 C73 C77 F32 -5.0(7)
C74 C73 C77 F33 54.3(6)
C72 C73 C77 F33 -127.0(5)
C74 C73 C77 F31 -61.0(6)
C72 C73 C77 F31 117.8(6)
C74 C75 C78 F36B 87.4(6)
C76 C75 C78 F36B -91.8(6)
C74 C75 C78 F35B -154.4(5)
C76 C75 C78 F35B 26.4(8)
C74 C75 C78 F34A -8.8(8)
C76 C75 C78 F34A 172.0(5)
C74 C75 C78 F34B -31.3(7)
C76 C75 C78 F34B 149.5(5)
C74 C75 C78 F35A -135.6(5)
C76 C75 C78 F35A 45.2(7)
C74 C75 C78 F36A 111.4(6)
C76 C75 C78 F36A -67.8(6)
C63 B2 C79 C84 -150.9(4)
C71 B2 C79 C84 -37.1(5)
C87 B2 C79 C84 86.4(5)
C63 B2 C79 C80 36.0(5)
C71 B2 C79 C80 149.8(4)
C87 B2 C79 C80 -86.7(5)
C84 C79 C80 C81 0.9(6)
B2 C79 C80 C81 174.4(4)
C79 C80 C81 C82 -1.2(6)
C79 C80 C81 C85 176.9(4)
C80 C81 C82 C83 0.3(7)
C85 C81 C82 C83 -177.8(4)
C81 C82 C83 C84 0.9(7)
C81 C82 C83 C86 -180.0(4)
C82 C83 C84 C79 -1.2(7)
C86 C83 C84 C79 179.7(4)
C80 C79 C84 C83 0.3(6)
B2 C79 C84 C83 -173.3(4)
C82 C81 C85 F39 102.8(5)
C80 C81 C85 F39 -75.3(5)
C82 C81 C85 F37 -16.4(6)
C80 C81 C85 F37 165.5(4)
C82 C81 C85 F38 -137.7(5)
C80 C81 C85 F38 44.2(6)
C82 C83 C86 F41 -82.1(6)
C84 C83 C86 F41 97.0(6)
C82 C83 C86 F42 156.0(5)
C84 C83 C86 F42 -24.9(7)
C82 C83 C86 F40 36.0(7)
C84 C83 C86 F40 -144.9(5)
C79 B2 C87 C92 -84.8(5)
C63 B2 C87 C92 152.1(4)
C71 B2 C87 C92 38.0(6)
C79 B2 C87 C88 87.3(5)
C63 B2 C87 C88 -35.8(5)
C71 B2 C87 C88 -149.9(4)
C92 C87 C88 C89 0.7(6)
B2 C87 C88 C89 -171.8(4)
C87 C88 C89 C90 -1.9(7)
C87 C88 C89 C93 -179.3(4)
C88 C89 C90 C91 1.5(7)
C93 C89 C90 C91 178.9(5)
C89 C90 C91 C92 0.0(8)
C89 C90 C91 C94 -178.6(5)
C88 C87 C92 C91 0.9(6)
B2 C87 C92 C91 173.3(4)
C90 C91 C92 C87 -1.3(7)
C94 C91 C92 C87 177.5(4)
C90 C89 C93 F43 -72.2(6)
C88 C89 C93 F43 105.1(6)
C90 C89 C93 F44 165.7(5)
C88 C89 C93 F44 -16.9(7)
C90 C89 C93 F45 48.1(6)
C88 C89 C93 F45 -134.6(5)
C65 C66 C67 C68 1.2(6)
C65 C66 C67 C70 178.1(4)
C63 C68 C67 C66 -1.7(6)
C63 C68 C67 C70 -178.7(4)
F28A C70 C67 C66 18.6(5)
F30B C70 C67 C66 70.4(5)
F29A C70 C67 C66 -103.5(5)
F30A C70 C67 C66 137.8(5)
F28B C70 C67 C66 -39.8(5)
F29B C70 C67 C66 -155.1(4)
F28A C70 C67 C68 -164.4(4)
F30B C70 C67 C68 -112.5(5)
F29A C70 C67 C68 73.5(5)
F30A C70 C67 C68 -45.2(6)
F28B C70 C67 C68 137.2(5)
F29B C70 C67 C68 21.9(6)
C90 C91 C94 F48B 96.0(8)
C92 C91 C94 F48B -82.7(9)
C90 C91 C94 F47A -113.2(8)
C92 C91 C94 F47A 68.1(10)
C90 C91 C94 F46A 8.9(8)
C92 C91 C94 F46A -169.8(9)
C90 C91 C94 F46B -27.6(8)
C92 C91 C94 F46B 153.7(9)
C90 C91 C94 F47B -139.8(8)
C92 C91 C94 F47B 41.5(10)
C90 C91 C94 F48A 121.5(8)
C92 C91 C94 F48A -57.2(10)
